data_7102374
loop_
_publ_author_name
'Lakshminarayanan, P S'
'Ravikumar, I'
'Suresh, E'
'Ghosh, Pradyut'

_publ_section_title
;
 Trapped inorganic phosphate dimer.
;
_journal_issue 48
_journal_name_full 'Chemical communications (Cambridge, England)'
_journal_page_first 5214
_journal_page_last 5216
_journal_paper_doi 10.1039/b713365k
_journal_year 2007
_chemical_formula_sum 'C27 H18 F15 N7 O3'
_chemical_formula_weight 773.48
_chemical_name_systematic
;
?
;
_space_group_IT_number 2
_symmetry_cell_setting triclinic
_symmetry_space_group_name_Hall '-P 1'
_symmetry_space_group_name_H-M 'P -1'
_atom_sites_solution_hydrogens geom
_atom_sites_solution_primary direct
_atom_sites_solution_secondary difmap
_audit_creation_method SHELXL-97
_cell_angle_alpha 118.317(2)
_cell_angle_beta 90.295(2)
_cell_angle_gamma 96.329(2)
_cell_formula_units_Z 2
_cell_length_a 9.2984(10)
_cell_length_b 13.3540(14)
_cell_length_c 13.7161(14)
_cell_measurement_temperature 100(2)
_cell_volume 1487.0(3)
_computing_cell_refinement 'BRUKER SMART'
_computing_data_collection 'BRUKER SMART'
_computing_data_reduction 'BRUKER SAINT'
_computing_molecular_graphics ORTEP
_computing_publication_material 'SHELXL-97 (Sheldrick, 1997)'
_computing_structure_refinement 'SHELXL-97 (Sheldrick, 1997)'
_computing_structure_solution 'SHELXS-97 (Sheldrick, 1990)'
_diffrn_ambient_temperature 100(2)
_diffrn_measured_fraction_theta_full 0.910
_diffrn_measured_fraction_theta_max 0.910
_diffrn_measurement_device_type 'BRUKER SMART APEX CCD DIFFRACTOMETER'
_diffrn_measurement_method 'OMEGA-PHI SCAN'
_diffrn_radiation_monochromator graphite
_diffrn_radiation_source 'fine-focus sealed tube'
_diffrn_radiation_type MoK\a
_diffrn_radiation_wavelength 0.71073
_diffrn_reflns_av_R_equivalents 0.0305
_diffrn_reflns_av_sigmaI/netI 0.0545
_diffrn_reflns_limit_h_max 11
_diffrn_reflns_limit_h_min -12
_diffrn_reflns_limit_k_max 17
_diffrn_reflns_limit_k_min -17
_diffrn_reflns_limit_l_max 18
_diffrn_reflns_limit_l_min -18
_diffrn_reflns_number 12837
_diffrn_reflns_theta_full 28.29
_diffrn_reflns_theta_max 28.29
_diffrn_reflns_theta_min 1.69
_exptl_absorpt_coefficient_mu 0.179
_exptl_absorpt_correction_T_max 0.9600
_exptl_absorpt_correction_T_min 0.8927
_exptl_absorpt_correction_type multi-scan
_exptl_absorpt_process_details BRUKER-SADABS
_exptl_crystal_colour COLOURLESS
_exptl_crystal_density_diffrn 1.728
_exptl_crystal_density_method 'not measured'
_exptl_crystal_description BLOCKS
_exptl_crystal_F_000 776
_exptl_crystal_size_max 0.65
_exptl_crystal_size_mid 0.45
_exptl_crystal_size_min 0.23
_refine_diff_density_max 0.360
_refine_diff_density_min -0.278
_refine_diff_density_rms 0.066
_refine_ls_extinction_method none
_refine_ls_goodness_of_fit_ref 1.081
_refine_ls_hydrogen_treatment mixed
_refine_ls_matrix_type full
_refine_ls_number_parameters 493
_refine_ls_number_reflns 6733
_refine_ls_number_restraints 0
_refine_ls_restrained_S_all 1.081
_refine_ls_R_factor_all 0.0769
_refine_ls_R_factor_gt 0.0582
_refine_ls_shift/su_max 0.000
_refine_ls_shift/su_mean 0.000
_refine_ls_structure_factor_coef Fsqd
_refine_ls_weighting_details 'w=1/[\s^2^(Fo^2^)+(0.0496P)^2^+0.9554P] where P=(Fo^2^+2Fc^2^)/3'
_refine_ls_weighting_scheme calc
_refine_ls_wR_factor_gt 0.1215
_refine_ls_wR_factor_ref 0.1297
_reflns_number_gt 5311
_reflns_number_total 6733
_reflns_threshold_expression >2sigma(I)
_cod_data_source_file b713365k.txt
_cod_data_source_block 95ps2m
_cod_depositor_comments
;
The following automatic conversions were performed:
'_symmetry_cell_setting' value 'TRICLINIC' changed to 'triclinic'
according to '/home/saulius/struct/CIF-dictionaries/cif_core.dic'
dictionary named 'cif_core.dic' version 2.4.1 from
2010-06-29.

'_exptl_absorpt_correction_type' value 'MULTI-SCAN' changed
to 'multi-scan' according to
'/home/saulius/struct/CIF-dictionaries/cif_core.dic' dictionary named
'cif_core.dic' version 2.4.1 from 2010-06-29.

Automatic conversion script
Id: cif_fix_enum 1527 2010-12-29 10:47:43Z saulius 

The following automatic conversions were performed:

'_refine_ls_weighting_scheme' value 'calc
w=1/[\s^2^(Fo^2^)+(0.0496P)^2^+0.9554P] where P=(Fo^2^+2Fc^2^)/3' was
changed to 'calc'. New tag '_refine_ls_weighting_details' was
created. The value of the new tag was set to
'w=1/[\s^2^(Fo^2^)+(0.0496P)^2^+0.9554P] where P=(Fo^2^+2Fc^2^)/3'.

Automatic conversion script
Id: cif_fix_values 3143 2015-03-26 13:38:13Z robertas 
;
_cod_original_sg_symbol_H-M P-1
_cod_database_code 7102374

loop_
_symmetry_equiv_pos_as_xyz
'x, y, z'
'-x, -y, -z'

loop_
_atom_site_label
_atom_site_type_symbol
_atom_site_fract_x
_atom_site_fract_y
_atom_site_fract_z
_atom_site_U_iso_or_equiv
_atom_site_adp_type
_atom_site_occupancy
_atom_site_calc_flag
_atom_site_refinement_flags
F1 F 0.01665(16) 0.71251(12) 0.33186(12) 0.0240(3) Uani 1 d .
F2 F 0.03384(17) 0.66354(13) 0.49951(12) 0.0285(4) Uani 1 d .
F3 F 0.24190(18) 0.53884(14) 0.50819(13) 0.0336(4) Uani 1 d .
F4 F 0.42907(17) 0.46165(14) 0.34472(14) 0.0331(4) Uani 1 d .
F5 F 0.41311(16) 0.51086(13) 0.17642(13) 0.0267(4) Uani 1 d .
F6 F -0.45149(16) 0.70091(11) 0.13775(12) 0.0228(3) Uani 1 d .
F7 F -0.58178(15) 0.83822(12) 0.32093(12) 0.0232(3) Uani 1 d .
F8 F -0.47613(16) 1.06488(12) 0.44107(12) 0.0251(3) Uani 1 d .
F9 F -0.23804(17) 1.14965(12) 0.37926(12) 0.0275(4) Uani 1 d .
F10 F -0.10279(15) 1.01358(12) 0.20125(12) 0.0240(3) Uani 1 d .
F11 F 0.09904(16) 0.87100(12) 0.24998(12) 0.0242(3) Uani 1 d .
F12 F 0.12209(17) 0.95072(14) 0.46973(13) 0.0310(4) Uani 1 d .
F13 F 0.22269(19) 1.17389(15) 0.60796(13) 0.0378(4) Uani 1 d .
F14 F 0.33003(19) 1.31149(13) 0.52248(14) 0.0380(4) Uani 1 d .
F15 F 0.33799(16) 1.22492(12) 0.30072(13) 0.0277(4) Uani 1 d .
O1 O 0.15364(18) 0.45205(13) 0.02848(14) 0.0181(4) Uani 1 d .
O2 O -0.20185(19) 0.88639(14) -0.02035(15) 0.0223(4) Uani 1 d .
O3 O 0.32185(18) 0.84010(14) 0.10916(14) 0.0182(4) Uani 1 d .
N1 N 0.1999(2) 0.66961(16) -0.18297(16) 0.0153(4) Uani 1 d .
N2 N 0.2186(2) 0.58805(18) -0.02296(17) 0.0170(4) Uani 1 d .
N3 N 0.2048(2) 0.63880(17) 0.16091(17) 0.0169(4) Uani 1 d .
N4 N -0.0876(2) 0.72738(18) -0.08836(18) 0.0211(5) Uani 1 d .
N5 N -0.2070(2) 0.77877(18) 0.06922(18) 0.0189(4) Uani 1 d .
N6 N 0.3233(2) 0.91230(18) -0.01194(17) 0.0191(4) Uani 1 d .
N7 N 0.2223(2) 1.00510(17) 0.15340(17) 0.0178(4) Uani 1 d .
C1 C 0.2616(3) 0.5644(2) -0.2059(2) 0.0182(5) Uani 1 d .
H1A H 0.3653 0.5827 -0.1872 0.022 Uiso 1 calc R
H1B H 0.2465 0.5105 -0.2846 0.022 Uiso 1 calc R
C2 C 0.1940(3) 0.5089(2) -0.1408(2) 0.0188(5) Uani 1 d .
H2A H 0.0907 0.4881 -0.1606 0.023 Uiso 1 calc R
H2B H 0.2364 0.4395 -0.1586 0.023 Uiso 1 calc R
C3 C 0.1911(2) 0.55346(19) 0.0522(2) 0.0150(5) Uani 1 d .
C4 C 0.2153(3) 0.61434(19) 0.2494(2) 0.0173(5) Uani 1 d .
C5 C 0.1216(3) 0.6530(2) 0.3344(2) 0.0181(5) Uani 1 d .
C6 C 0.1310(3) 0.6287(2) 0.4215(2) 0.0205(5) Uani 1 d .
C7 C 0.2341(3) 0.5645(2) 0.4251(2) 0.0238(6) Uani 1 d .
C8 C 0.3281(3) 0.5241(2) 0.3419(2) 0.0227(6) Uani 1 d .
C9 C 0.3190(3) 0.5497(2) 0.2553(2) 0.0200(5) Uani 1 d .
C10 C 0.0611(3) 0.6452(2) -0.24536(19) 0.0176(5) Uani 1 d .
H10A H 0.0132 0.5711 -0.2588 0.021 Uiso 1 calc R
H10B H 0.0786 0.6411 -0.3168 0.021 Uiso 1 calc R
C11 C -0.0382(3) 0.7353(2) -0.1850(2) 0.0201(5) Uani 1 d .
H11A H 0.0134 0.8110 -0.1620 0.024 Uiso 1 calc R
H11B H -0.1208 0.7238 -0.2343 0.024 Uiso 1 calc R
C12 C -0.1669(3) 0.8025(2) -0.0148(2) 0.0176(5) Uani 1 d .
C13 C -0.2767(3) 0.8531(2) 0.1606(2) 0.0161(5) Uani 1 d .
C14 C -0.3986(3) 0.81236(19) 0.19560(19) 0.0160(5) Uani 1 d .
C15 C -0.4656(3) 0.8815(2) 0.2888(2) 0.0174(5) Uani 1 d .
C16 C -0.4135(3) 0.9958(2) 0.34963(19) 0.0177(5) Uani 1 d .
C17 C -0.2924(3) 1.0394(2) 0.3176(2) 0.0189(5) Uani 1 d .
C18 C -0.2250(3) 0.9685(2) 0.2252(2) 0.0177(5) Uani 1 d .
C19 C 0.3038(3) 0.7494(2) -0.20081(19) 0.0171(5) Uani 1 d .
H19A H 0.2514 0.7955 -0.2223 0.021 Uiso 1 calc R
H19B H 0.3629 0.7061 -0.2611 0.021 Uiso 1 calc R
C20 C 0.4010(3) 0.8273(2) -0.0977(2) 0.0187(5) Uani 1 d .
H20A H 0.4407 0.7815 -0.0690 0.022 Uiso 1 calc R
H20B H 0.4812 0.8662 -0.1168 0.022 Uiso 1 calc R
C21 C 0.2917(2) 0.91214(19) 0.08303(19) 0.0152(5) Uani 1 d .
C22 C 0.2219(3) 1.0445(2) 0.2674(2) 0.0171(5) Uani 1 d .
C23 C 0.1645(3) 0.9781(2) 0.3146(2) 0.0192(5) Uani 1 d .
C24 C 0.1691(3) 1.0200(2) 0.4275(2) 0.0243(6) Uani 1 d .
C25 C 0.2210(3) 1.1333(2) 0.4982(2) 0.0265(6) Uani 1 d .
C26 C 0.2745(3) 1.2023(2) 0.4543(2) 0.0256(6) Uani 1 d .
C27 C 0.2777(3) 1.1572(2) 0.3412(2) 0.0223(6) Uani 1 d .
H6C H 0.305(3) 0.967(2) -0.024(2) 0.018(7) Uiso 1 d .
H7C H 0.212(3) 1.051(2) 0.132(2) 0.020(7) Uiso 1 d .
H3C H 0.225(3) 0.710(2) 0.178(2) 0.015(7) Uiso 1 d .
H5C H -0.202(3) 0.711(3) 0.060(2) 0.031(8) Uiso 1 d .
H2C H 0.242(3) 0.660(3) 0.001(2) 0.026(8) Uiso 1 d .
H4C H -0.069(3) 0.671(3) -0.081(3) 0.036(9) Uiso 1 d .

loop_
_atom_site_aniso_label
_atom_site_aniso_U_11
_atom_site_aniso_U_22
_atom_site_aniso_U_33
_atom_site_aniso_U_23
_atom_site_aniso_U_13
_atom_site_aniso_U_12
F1 0.0266(8) 0.0197(8) 0.0266(8) 0.0106(6) 0.0062(6) 0.0085(6)
F2 0.0324(9) 0.0294(9) 0.0199(8) 0.0092(7) 0.0081(7) 0.0012(7)
F3 0.0434(10) 0.0414(10) 0.0245(8) 0.0231(8) 0.0010(7) 0.0028(8)
F4 0.0317(9) 0.0422(10) 0.0414(10) 0.0312(8) 0.0030(7) 0.0129(8)
F5 0.0250(8) 0.0325(9) 0.0326(9) 0.0221(7) 0.0114(7) 0.0119(7)
F6 0.0269(8) 0.0139(7) 0.0240(8) 0.0073(6) 0.0024(6) -0.0034(6)
F7 0.0198(7) 0.0271(8) 0.0221(8) 0.0122(7) 0.0052(6) -0.0020(6)
F8 0.0322(9) 0.0232(8) 0.0192(8) 0.0084(6) 0.0065(6) 0.0097(7)
F9 0.0403(9) 0.0116(7) 0.0245(8) 0.0056(6) -0.0036(7) -0.0050(6)
F10 0.0212(8) 0.0198(8) 0.0330(9) 0.0155(7) 0.0037(6) -0.0036(6)
F11 0.0278(8) 0.0172(7) 0.0301(8) 0.0137(7) 0.0031(7) 0.0003(6)
F12 0.0378(9) 0.0395(10) 0.0317(9) 0.0275(8) 0.0133(7) 0.0164(8)
F13 0.0490(11) 0.0462(10) 0.0191(8) 0.0118(8) 0.0022(7) 0.0281(9)
F14 0.0495(11) 0.0186(8) 0.0309(9) -0.0005(7) -0.0108(8) 0.0066(7)
F15 0.0321(9) 0.0159(7) 0.0362(9) 0.0140(7) -0.0008(7) -0.0010(6)
O1 0.0248(9) 0.0100(8) 0.0203(9) 0.0085(7) 0.0032(7) -0.0001(7)
O2 0.0307(10) 0.0169(9) 0.0271(10) 0.0154(8) 0.0082(8) 0.0104(8)
O3 0.0219(9) 0.0138(8) 0.0202(9) 0.0089(7) -0.0010(7) 0.0030(7)
N1 0.0172(10) 0.0124(10) 0.0182(10) 0.0089(8) 0.0016(8) 0.0017(8)
N2 0.0233(11) 0.0094(10) 0.0182(11) 0.0071(8) 0.0000(8) -0.0013(8)
N3 0.0249(11) 0.0093(10) 0.0179(11) 0.0081(8) -0.0005(8) -0.0005(8)
N4 0.0279(12) 0.0172(11) 0.0270(12) 0.0157(10) 0.0120(9) 0.0117(9)
N5 0.0252(11) 0.0117(10) 0.0260(12) 0.0130(9) 0.0098(9) 0.0077(9)
N6 0.0270(12) 0.0138(10) 0.0198(11) 0.0102(9) 0.0048(9) 0.0043(9)
N7 0.0257(11) 0.0133(10) 0.0191(11) 0.0109(9) 0.0012(9) 0.0053(9)
C1 0.0228(13) 0.0127(11) 0.0197(12) 0.0078(10) 0.0031(10) 0.0035(10)
C2 0.0233(13) 0.0134(11) 0.0202(13) 0.0081(10) 0.0023(10) 0.0032(10)
C3 0.0131(11) 0.0130(11) 0.0202(12) 0.0088(10) 0.0004(9) 0.0022(9)
C4 0.0214(12) 0.0117(11) 0.0196(13) 0.0088(10) 0.0002(10) -0.0014(10)
C5 0.0198(12) 0.0125(11) 0.0194(13) 0.0060(10) -0.0017(10) -0.0002(10)
C6 0.0231(13) 0.0161(12) 0.0154(12) 0.0032(10) 0.0029(10) -0.0041(10)
C7 0.0317(14) 0.0229(13) 0.0178(13) 0.0125(11) -0.0037(11) -0.0054(11)
C8 0.0227(13) 0.0214(13) 0.0276(14) 0.0148(12) -0.0021(11) 0.0019(11)
C9 0.0198(12) 0.0190(12) 0.0216(13) 0.0103(11) 0.0030(10) 0.0017(10)
C10 0.0207(12) 0.0168(12) 0.0148(12) 0.0073(10) -0.0001(10) 0.0011(10)
C11 0.0226(13) 0.0214(13) 0.0231(13) 0.0158(11) 0.0038(10) 0.0043(10)
C12 0.0163(12) 0.0161(12) 0.0228(13) 0.0116(10) 0.0034(10) 0.0006(10)
C13 0.0170(12) 0.0160(12) 0.0196(12) 0.0114(10) 0.0011(10) 0.0048(9)
C14 0.0195(12) 0.0120(11) 0.0177(12) 0.0090(10) -0.0032(10) -0.0022(9)
C15 0.0161(12) 0.0200(13) 0.0204(13) 0.0135(11) 0.0002(10) 0.0008(10)
C16 0.0212(12) 0.0190(12) 0.0140(12) 0.0079(10) 0.0009(10) 0.0073(10)
C17 0.0260(13) 0.0121(12) 0.0182(12) 0.0072(10) -0.0041(10) 0.0013(10)
C18 0.0168(12) 0.0165(12) 0.0255(13) 0.0150(11) 0.0013(10) 0.0000(10)
C19 0.0212(12) 0.0152(12) 0.0175(12) 0.0098(10) 0.0051(10) 0.0020(10)
C20 0.0181(12) 0.0150(12) 0.0222(13) 0.0086(10) 0.0039(10) 0.0007(10)
C21 0.0152(11) 0.0107(11) 0.0178(12) 0.0059(9) -0.0011(9) -0.0020(9)
C22 0.0171(12) 0.0170(12) 0.0193(12) 0.0094(10) 0.0013(10) 0.0074(10)
C23 0.0194(12) 0.0159(12) 0.0230(13) 0.0089(10) 0.0025(10) 0.0065(10)
C24 0.0234(13) 0.0313(15) 0.0290(15) 0.0211(13) 0.0072(11) 0.0130(11)
C25 0.0303(15) 0.0327(15) 0.0154(13) 0.0077(11) 0.0017(11) 0.0186(12)
C26 0.0284(14) 0.0170(13) 0.0244(14) 0.0033(11) -0.0057(11) 0.0089(11)
C27 0.0230(13) 0.0173(13) 0.0301(15) 0.0134(11) 0.0002(11) 0.0053(10)

loop_
_atom_type_symbol
_atom_type_description
_atom_type_scat_dispersion_real
_atom_type_scat_dispersion_imag
_atom_type_scat_source
C C 0.0033 0.0016 'International Tables Vol C Tables 4.2.6.8 and 6.1.1.4'
H H 0.0000 0.0000 'International Tables Vol C Tables 4.2.6.8 and 6.1.1.4'
N N 0.0061 0.0033 'International Tables Vol C Tables 4.2.6.8 and 6.1.1.4'
O O 0.0106 0.0060 'International Tables Vol C Tables 4.2.6.8 and 6.1.1.4'
F F 0.0171 0.0103 'International Tables Vol C Tables 4.2.6.8 and 6.1.1.4'

loop_
_geom_angle_atom_site_label_1
_geom_angle_atom_site_label_2
_geom_angle_atom_site_label_3
_geom_angle
C10 N1 C19 111.94(18)
C10 N1 C1 112.20(18)
C19 N1 C1 111.35(18)
C3 N2 C2 121.2(2)
C3 N2 H2C 117.7(19)
C2 N2 H2C 120.8(19)
C3 N3 C4 121.7(2)
C3 N3 H3C 121.7(17)
C4 N3 H3C 115.4(17)
C12 N4 C11 122.4(2)
C12 N4 H4C 119(2)
C11 N4 H4C 118(2)
C12 N5 C13 122.9(2)
C12 N5 H5C 118(2)
C13 N5 H5C 118(2)
C21 N6 C20 123.9(2)
C21 N6 H6C 121.1(18)
C20 N6 H6C 114.8(18)
C21 N7 C22 122.7(2)
C21 N7 H7C 115.9(19)
C22 N7 H7C 116.6(19)
N1 C1 C2 112.01(19)
N1 C1 H1A 109.2
C2 C1 H1A 109.2
N1 C1 H1B 109.2
C2 C1 H1B 109.2
H1A C1 H1B 107.9
N2 C2 C1 109.6(2)
N2 C2 H2A 109.8
C1 C2 H2A 109.8
N2 C2 H2B 109.8
C1 C2 H2B 109.8
H2A C2 H2B 108.2
O1 C3 N2 123.7(2)
O1 C3 N3 120.8(2)
N2 C3 N3 115.5(2)
C5 C4 C9 117.1(2)
C5 C4 N3 121.4(2)
C9 C4 N3 121.5(2)
F1 C5 C6 118.4(2)
F1 C5 C4 120.0(2)
C6 C5 C4 121.6(2)
F2 C6 C7 120.2(2)
F2 C6 C5 119.6(2)
C7 C6 C5 120.1(2)
F3 C7 C6 120.4(2)
F3 C7 C8 119.7(2)
C6 C7 C8 119.9(2)
F4 C8 C7 120.3(2)
F4 C8 C9 120.0(2)
C7 C8 C9 119.7(2)
F5 C9 C8 118.4(2)
F5 C9 C4 120.0(2)
C8 C9 C4 121.6(2)
N1 C10 C11 112.50(19)
N1 C10 H10A 109.1
C11 C10 H10A 109.1
N1 C10 H10B 109.1
C11 C10 H10B 109.1
H10A C10 H10B 107.8
N4 C11 C10 109.60(19)
N4 C11 H11A 109.8
C10 C11 H11A 109.8
N4 C11 H11B 109.8
C10 C11 H11B 109.8
H11A C11 H11B 108.2
O2 C12 N4 123.8(2)
O2 C12 N5 122.3(2)
N4 C12 N5 113.9(2)
C18 C13 C14 116.3(2)
C18 C13 N5 122.9(2)
C14 C13 N5 120.7(2)
F6 C14 C15 118.6(2)
F6 C14 C13 118.9(2)
C15 C14 C13 122.5(2)
F7 C15 C16 119.6(2)
F7 C15 C14 120.6(2)
C16 C15 C14 119.8(2)
F8 C16 C15 121.0(2)
F8 C16 C17 119.5(2)
C15 C16 C17 119.5(2)
F9 C17 C18 120.4(2)
F9 C17 C16 119.5(2)
C18 C17 C16 120.0(2)
F10 C18 C17 117.6(2)
F10 C18 C13 120.3(2)
C17 C18 C13 122.0(2)
N1 C19 C20 111.68(19)
N1 C19 H19A 109.3
C20 C19 H19A 109.3
N1 C19 H19B 109.3
C20 C19 H19B 109.3
H19A C19 H19B 107.9
N6 C20 C19 111.9(2)
N6 C20 H20A 109.2
C19 C20 H20A 109.2
N6 C20 H20B 109.2
C19 C20 H20B 109.2
H20A C20 H20B 107.9
O3 C21 N6 125.2(2)
O3 C21 N7 121.9(2)
N6 C21 N7 112.9(2)
C23 C22 C27 116.2(2)
C23 C22 N7 123.8(2)
C27 C22 N7 120.0(2)
F11 C23 C24 118.0(2)
F11 C23 C22 120.3(2)
C24 C23 C22 121.7(2)
F12 C24 C23 119.9(2)
F12 C24 C25 119.6(2)
C23 C24 C25 120.5(2)
F13 C25 C26 120.7(3)
F13 C25 C24 120.1(3)
C26 C25 C24 119.1(2)
F14 C26 C27 120.6(3)
F14 C26 C25 119.6(2)
C27 C26 C25 119.7(2)
F15 C27 C26 118.4(2)
F15 C27 C22 118.9(2)
C26 C27 C22 122.6(2)

loop_
_geom_bond_atom_site_label_1
_geom_bond_atom_site_label_2
_geom_bond_distance
F1 C5 1.335(3)
F2 C6 1.345(3)
F3 C7 1.341(3)
F4 C8 1.335(3)
F5 C9 1.335(3)
F6 C14 1.342(3)
F7 C15 1.344(3)
F8 C16 1.339(3)
F9 C17 1.337(3)
F10 C18 1.342(3)
F11 C23 1.342(3)
F12 C24 1.344(3)
F13 C25 1.335(3)
F14 C26 1.343(3)
F15 C27 1.345(3)
O1 C3 1.240(3)
O2 C12 1.235(3)
O3 C21 1.232(3)
N1 C10 1.462(3)
N1 C19 1.467(3)
N1 C1 1.471(3)
N2 C3 1.330(3)
N2 C2 1.451(3)
N2 H2C 0.86(3)
N3 C3 1.376(3)
N3 C4 1.404(3)
N3 H3C 0.86(3)
N4 C12 1.333(3)
N4 C11 1.452(3)
N4 H4C 0.85(3)
N5 C12 1.376(3)
N5 C13 1.394(3)
N5 H5C 0.86(3)
N6 C21 1.337(3)
N6 C20 1.454(3)
N6 H6C 0.85(3)
N7 C21 1.391(3)
N7 C22 1.394(3)
N7 H7C 0.81(3)
C1 C2 1.507(3)
C1 H1A 0.9700
C1 H1B 0.9700
C2 H2A 0.9700
C2 H2B 0.9700
C4 C5 1.386(3)
C4 C9 1.389(3)
C5 C6 1.382(3)
C6 C7 1.370(4)
C7 C8 1.374(4)
C8 C9 1.388(4)
C10 C11 1.514(3)
C10 H10A 0.9700
C10 H10B 0.9700
C11 H11A 0.9700
C11 H11B 0.9700
C13 C18 1.389(3)
C13 C14 1.389(3)
C14 C15 1.375(3)
C15 C16 1.373(3)
C16 C17 1.379(3)
C17 C18 1.377(3)
C19 C20 1.511(3)
C19 H19A 0.9700
C19 H19B 0.9700
C20 H20A 0.9700
C20 H20B 0.9700
C22 C23 1.391(3)
C22 C27 1.391(3)
C23 C24 1.373(4)
C24 C25 1.380(4)
C25 C26 1.375(4)
C26 C27 1.373(4)

loop_
_cod_related_entry_id
_cod_related_entry_database
_cod_related_entry_code
1 ChemSpider 21120095
